data_7205475
loop_
_publ_author_name
'Yang, Guo-Ping'
'Zhou, Jun-Hong'
'Wang, Yao-Yu'
'Liu, Ping'
'Shi, Chun-Cheng'
'Fu, Ai-Yun'
'Shi, Qi-Zhen'

_publ_section_title
;
 An unusual 1D ladder-like silver(i) coordination polymer involving
 novel 1D \\rightarrow 3D five-folded interpenetrated and [3 + 2]
 catenaned features generated by Ag&#x22EF;O interactions
;
_journal_issue 1
_journal_name_full CrystEngComm
_journal_page_first 33
_journal_paper_doi 10.1039/c0ce00601g
_journal_volume 13
_journal_year 2011
_chemical_formula_moiety 'C45 H36 Ag3 N6 O6, 5(H2O)'
_chemical_formula_sum 'C45 H46 Ag3 N6 O11'
_chemical_formula_weight 1170.49
_chemical_name_systematic
;
?
;
_space_group_IT_number 15
_symmetry_cell_setting monoclinic
_symmetry_space_group_name_Hall '-C 2yc'
_symmetry_space_group_name_H-M 'C 1 2/c 1'
_atom_sites_solution_hydrogens geom
_atom_sites_solution_primary direct
_atom_sites_solution_secondary difmap
_audit_creation_method SHELXL-97
_cell_angle_alpha 90.00
_cell_angle_beta 120.120(5)
_cell_angle_gamma 90.00
_cell_formula_units_Z 8
_cell_length_a 39.052(6)
_cell_length_b 9.8693(13)
_cell_length_c 26.197(4)
_cell_measurement_reflns_used 3765
_cell_measurement_temperature 296(2)
_cell_measurement_theta_max 22.141
_cell_measurement_theta_min 2.412
_cell_volume 8733(2)
_computing_cell_refinement APEX2
_computing_data_collection 'APEX2 (Bruker, 2005)'
_computing_data_reduction APEX2
_computing_molecular_graphics APEX2
_computing_publication_material APEX2
_computing_structure_refinement 'SHELXL-97 (Sheldrick, 1997)'
_computing_structure_solution 'SHELXS-97 (Sheldrick, 1990)'
_diffrn_ambient_temperature 296(2)
_diffrn_measured_fraction_theta_full 0.999
_diffrn_measured_fraction_theta_max 0.999
_diffrn_measurement_device_type 'Bruker APEX SMART II'
_diffrn_measurement_method \w
_diffrn_radiation_monochromator graphite
_diffrn_radiation_source 'fine-focus sealed tube'
_diffrn_radiation_type MoK\a
_diffrn_radiation_wavelength 0.71073
_diffrn_reflns_av_R_equivalents 0.0587
_diffrn_reflns_av_sigmaI/netI 0.0709
_diffrn_reflns_limit_h_max 46
_diffrn_reflns_limit_h_min -39
_diffrn_reflns_limit_k_max 11
_diffrn_reflns_limit_k_min -11
_diffrn_reflns_limit_l_max 28
_diffrn_reflns_limit_l_min -31
_diffrn_reflns_number 21186
_diffrn_reflns_theta_full 25.00
_diffrn_reflns_theta_max 25.00
_diffrn_reflns_theta_min 1.21
_diffrn_standards_decay_% 0
_diffrn_standards_interval_time 0
_diffrn_standards_number 0
_exptl_absorpt_coefficient_mu 1.402
_exptl_absorpt_correction_T_max 0.8842
_exptl_absorpt_correction_T_min 0.7865
_exptl_absorpt_correction_type multi-scan
_exptl_absorpt_process_details sadabs
_exptl_crystal_colour colorless
_exptl_crystal_density_diffrn 1.780
_exptl_crystal_density_method 'not measured'
_exptl_crystal_description needle
_exptl_crystal_F_000 4696
_exptl_crystal_size_max 0.18
_exptl_crystal_size_mid 0.10
_exptl_crystal_size_min 0.09
_refine_diff_density_max 2.083
_refine_diff_density_min -1.790
_refine_diff_density_rms 0.137
_refine_ls_extinction_method none
_refine_ls_goodness_of_fit_ref 1.008
_refine_ls_hydrogen_treatment constr
_refine_ls_matrix_type full
_refine_ls_number_parameters 587
_refine_ls_number_reflns 7687
_refine_ls_number_restraints 52
_refine_ls_restrained_S_all 1.021
_refine_ls_R_factor_all 0.1255
_refine_ls_R_factor_gt 0.0678
_refine_ls_shift/su_max 0.000
_refine_ls_shift/su_mean 0.000
_refine_ls_structure_factor_coef Fsqd
_refine_ls_weighting_details 'calc w=1/[\s^2^(Fo^2^)+(0.1370P)^2^+0.0000P] where P=(Fo^2^+2Fc^2^)/3'
_refine_ls_weighting_scheme calc
_refine_ls_wR_factor_gt 0.1953
_refine_ls_wR_factor_ref 0.2236
_reflns_number_gt 4410
_reflns_number_total 7687
_reflns_threshold_expression >2sigma(I)
_cod_data_source_file C0CE00601G.TXT
_cod_data_source_block 1
_cod_depositor_comments
;
The following automatic conversions were performed:
'_symmetry_cell_setting' value 'Monoclinic' changed to 'monoclinic'
according to '/home/saulius/struct/CIF-dictionaries/cif_core.dic'
dictionary named 'cif_core.dic' version 2.4.1 from 2010-06-29.

Automatic conversion script
Id: cif_fix_enum 1555 2011-01-17 13:19:09Z saulius 
;
_cod_original_sg_symbol_H-M C2/c
_cod_database_code 7205475

loop_
_symmetry_equiv_pos_as_xyz
'x, y, z'
'-x, y, -z+1/2'
'x+1/2, y+1/2, z'
'-x+1/2, y+1/2, -z+1/2'
'-x, -y, -z'
'x, -y, z-1/2'
'-x+1/2, -y+1/2, -z'
'x+1/2, -y+1/2, z-1/2'

loop_
_atom_site_label
_atom_site_type_symbol
_atom_site_fract_x
_atom_site_fract_y
_atom_site_fract_z
_atom_site_U_iso_or_equiv
_atom_site_adp_type
_atom_site_occupancy
_atom_site_symmetry_multiplicity
_atom_site_calc_flag
_atom_site_refinement_flags
_atom_site_disorder_assembly
_atom_site_disorder_group
Ag1 Ag 0.01078(2) 0.10004(7) 0.46135(3) 0.0593(3) Uani 1 1 d . . .
Ag2 Ag 0.14015(2) 0.98072(7) 0.78819(3) 0.0620(3) Uani 1 1 d . . .
Ag3 Ag -0.18230(3) -0.72375(9) 0.14040(4) 0.0976(4) Uani 1 1 d . . .
O1 O 0.2125(4) -0.1233(14) 0.7849(6) 0.155(5) Uani 1 1 d DU . .
O2 O 0.1905(4) 0.0680(15) 0.7283(6) 0.171(5) Uani 1 1 d DU . .
O3 O 0.0843(2) 0.0680(7) 0.4989(3) 0.0653(19) Uani 1 1 d . . .
O4 O 0.0657(2) -0.1446(9) 0.4815(4) 0.082(2) Uani 1 1 d . . .
N1 N 0.0264(2) 0.2930(7) 0.5109(3) 0.0418(17) Uani 1 1 d . . .
N2 N 0.1058(2) 0.8341(7) 0.7154(3) 0.0451(18) Uani 1 1 d . . .
N3 N 0.1732(2) 1.1431(7) 0.8516(3) 0.0451(18) Uani 1 1 d U . .
N4 N 0.2812(2) 1.6465(8) 1.0660(3) 0.053(2) Uani 1 1 d U . .
N5 N -0.0326(2) -0.0361(7) 0.3941(3) 0.0474(19) Uani 1 1 d . . .
N6 N -0.1522(2) -0.5544(8) 0.1989(4) 0.059(2) Uani 1 1 d . . .
O5 O 0.11747(19) 0.7733(7) 0.8724(3) 0.0641(19) Uani 1 1 d . . .
O6 O 0.0909(2) 0.9699(8) 0.8304(3) 0.071(2) Uani 1 1 d . . .
O7 O 0.0385(2) 0.8152(7) 0.3044(3) 0.072(2) Uani 1 1 d . . .
H7C H 0.0169 0.8152 0.2739 0.087 Uiso 1 1 d R . .
H7D H 0.0541 0.8789 0.3172 0.087 Uiso 1 1 d R . .
O8 O 0.0628(2) 0.6485(8) 0.4066(3) 0.085(2) Uani 1 1 d . . .
H8C H 0.0560 0.6963 0.3774 0.102 Uiso 1 1 d R . .
H8D H 0.0637 0.7090 0.4286 0.102 Uiso 1 1 d R . .
O9 O 0.1211(2) 0.4355(8) 0.4465(3) 0.082(2) Uani 1 1 d . . .
H9C H 0.1202 0.3737 0.4249 0.099 Uiso 1 1 d R . .
H9D H 0.1045 0.4961 0.4351 0.099 Uiso 1 1 d R . .
O10 O 0.1492(3) 0.7470(9) 0.0421(4) 0.113(3) Uani 1 1 d . . .
H10C H 0.1410 0.6936 0.0144 0.136 Uiso 1 1 d R . .
H10D H 0.1307 0.8007 0.0299 0.136 Uiso 1 1 d R . .
O11 O 0.1975(5) 0.7565(14) 0.1604(7) 0.298(14) Uani 1 1 d . . .
H11C H 0.1831 0.7526 0.1245 0.358 Uiso 1 1 d R . .
H11D H 0.1955 0.8122 0.1819 0.358 Uiso 1 1 d R . .
C1 C 0.2076(5) -0.0410(16) 0.7494(7) 0.117(5) Uani 1 1 d DU . .
C2 C 0.2318(3) -0.0841(14) 0.7166(5) 0.081(4) Uani 1 1 d D . .
H2A H 0.2412 -0.0033 0.7064 0.097 Uiso 1 1 calc R . .
H2B H 0.2546 -0.1379 0.7433 0.097 Uiso 1 1 calc R . .
C3 C 0.2057(3) -0.1656(12) 0.6608(4) 0.055(3) Uani 1 1 d . . .
C4 C 0.2063(3) -0.3086(12) 0.6605(5) 0.066(3) Uani 1 1 d . . .
H4 H 0.2227 -0.3558 0.6950 0.079 Uiso 1 1 calc R . .
C5 C 0.1820(3) -0.3791(10) 0.6082(5) 0.064(3) Uani 1 1 d . . .
H5 H 0.1824 -0.4734 0.6084 0.076 Uiso 1 1 calc R . .
C6 C 0.1578(3) -0.3117(10) 0.5570(4) 0.050(2) Uani 1 1 d . . .
H6 H 0.1421 -0.3602 0.5225 0.060 Uiso 1 1 calc R . .
C7 C 0.1565(2) -0.1707(9) 0.5561(4) 0.042(2) Uani 1 1 d . . .
C8 C 0.1807(3) -0.0982(10) 0.6084(4) 0.050(2) Uani 1 1 d . . .
H8 H 0.1800 -0.0040 0.6078 0.060 Uiso 1 1 calc R . .
C9 C 0.1305(2) -0.0959(9) 0.5008(4) 0.046(2) Uani 1 1 d . . .
H9A H 0.1258 -0.1524 0.4676 0.055 Uiso 1 1 calc R . .
H9B H 0.1444 -0.0154 0.4997 0.055 Uiso 1 1 calc R . .
C10 C 0.0907(3) -0.0535(9) 0.4933(4) 0.043(2) Uani 1 1 d . . .
C11 C 0.0902(3) 0.8610(10) 0.8530(4) 0.047(2) Uani 1 1 d . . .
C12 C 0.0537(3) 0.8245(9) 0.8565(4) 0.049(2) Uani 1 1 d . . .
H12A H 0.0611 0.7686 0.8910 0.059 Uiso 1 1 calc R . .
H12B H 0.0413 0.9062 0.8601 0.059 Uiso 1 1 calc R . .
C13 C 0.0249(2) 0.7487(9) 0.8017(4) 0.042(2) Uani 1 1 d . . .
C14 C 0.0000 0.8160(12) 0.7500 0.040(3) Uani 1 2 d S . .
H14 H 0.0000 0.9102 0.7500 0.048 Uiso 1 2 calc SR . .
C15 C 0.0245(3) 0.6074(9) 0.8016(4) 0.054(2) Uani 1 1 d . . .
H15 H 0.0407 0.5598 0.8362 0.065 Uiso 1 1 calc R . .
C16 C 0.0000 0.5386(13) 0.7500 0.064(4) Uani 1 2 d S . .
H16 H 0.0000 0.4444 0.7500 0.077 Uiso 1 2 calc SR . .
C17 C 0.0086(3) 0.3353(9) 0.5389(4) 0.044(2) Uani 1 1 d . . .
H17 H -0.0137 0.2879 0.5329 0.052 Uiso 1 1 calc R . .
C18 C 0.0202(3) 0.4436(8) 0.5764(4) 0.041(2) Uani 1 1 d . . .
H18 H 0.0060 0.4684 0.5947 0.049 Uiso 1 1 calc R . .
C19 C 0.0544(2) 0.5178(8) 0.5870(4) 0.040(2) Uani 1 1 d . . .
C20 C 0.0730(3) 0.4716(9) 0.5565(4) 0.047(2) Uani 1 1 d . . .
H20 H 0.0955 0.5158 0.5612 0.056 Uiso 1 1 calc R . .
C21 C 0.0583(3) 0.3616(9) 0.5196(4) 0.052(2) Uani 1 1 d . . .
H21 H 0.0712 0.3335 0.4997 0.062 Uiso 1 1 calc R . .
C22 C 0.0706(2) 0.6326(8) 0.6290(3) 0.0369(19) Uani 1 1 d . . .
C23 C 0.0565(3) 0.6668(11) 0.6663(4) 0.063(3) Uani 1 1 d . . .
H23 H 0.0343 0.6235 0.6629 0.076 Uiso 1 1 calc R . .
C24 C 0.0754(3) 0.7647(10) 0.7083(4) 0.057(3) Uani 1 1 d . . .
H24 H 0.0658 0.7829 0.7336 0.069 Uiso 1 1 calc R . .
C25 C 0.1175(3) 0.8105(11) 0.6767(5) 0.072(3) Uani 1 1 d . . .
H25 H 0.1378 0.8628 0.6784 0.086 Uiso 1 1 calc R . .
C26 C 0.1007(4) 0.7115(11) 0.6342(5) 0.078(4) Uani 1 1 d . . .
H26 H 0.1102 0.6982 0.6084 0.093 Uiso 1 1 calc R . .
C27 C 0.1615(3) 1.1949(12) 0.8867(5) 0.072(3) Uani 1 1 d . . .
H27 H 0.1387 1.1596 0.8844 0.086 Uiso 1 1 calc R . .
C28 C 0.1805(3) 1.2960(11) 0.9261(5) 0.065(3) Uani 1 1 d . . .
H28 H 0.1703 1.3277 0.9492 0.078 Uiso 1 1 calc R . .
C29 C 0.2147(2) 1.3522(8) 0.9324(3) 0.0364(19) Uani 1 1 d U . .
C30 C 0.2270(3) 1.2975(14) 0.8969(5) 0.088(4) Uani 1 1 d U . .
H30 H 0.2505 1.3276 0.8997 0.106 Uiso 1 1 calc R . .
C31 C 0.2052(3) 1.1975(13) 0.8566(5) 0.083(4) Uani 1 1 d U . .
H31 H 0.2139 1.1670 0.8315 0.100 Uiso 1 1 calc R . .
C32 C 0.2363(2) 1.4587(8) 0.9764(4) 0.039(2) Uani 1 1 d U . .
C33 C 0.2247(4) 1.5064(14) 1.0141(6) 0.105(6) Uani 1 1 d . . .
H33 H 0.2012 1.4755 1.0108 0.126 Uiso 1 1 calc R . .
C34 C 0.2471(4) 1.5989(16) 1.0566(6) 0.109(6) Uani 1 1 d . . .
H34 H 0.2375 1.6305 1.0805 0.131 Uiso 1 1 calc R . .
C35 C 0.2915(3) 1.6041(12) 1.0288(6) 0.081(4) Uani 1 1 d U . .
H35 H 0.3147 1.6383 1.0322 0.097 Uiso 1 1 calc R . .
C36 C 0.2708(3) 1.5144(12) 0.9856(6) 0.080(4) Uani 1 1 d U . .
H36 H 0.2805 1.4892 0.9610 0.096 Uiso 1 1 calc R . .
C37 C -0.0678(3) -0.0676(9) 0.3892(4) 0.048(2) Uani 1 1 d . . .
H37 H -0.0750 -0.0245 0.4139 0.057 Uiso 1 1 calc R . .
C38 C -0.0931(3) -0.1595(9) 0.3497(4) 0.047(2) Uani 1 1 d . . .
H38 H -0.1171 -0.1772 0.3476 0.056 Uiso 1 1 calc R . .
C39 C -0.0834(3) -0.2270(8) 0.3123(3) 0.041(2) Uani 1 1 d . . .
C40 C -0.0477(3) -0.1944(9) 0.3172(4) 0.056(3) Uani 1 1 d . . .
H40 H -0.0400 -0.2366 0.2928 0.068 Uiso 1 1 calc R . .
C41 C -0.0232(3) -0.0996(10) 0.3579(4) 0.054(2) Uani 1 1 d . . .
H41 H 0.0008 -0.0793 0.3601 0.065 Uiso 1 1 calc R . .
C42 C -0.1082(3) -0.3375(8) 0.2722(4) 0.047(2) Uani 1 1 d . . .
C43 C -0.1007(4) -0.3939(11) 0.2311(5) 0.075(3) Uani 1 1 d . . .
H43 H -0.0803 -0.3587 0.2264 0.090 Uiso 1 1 calc R . .
C44 C -0.1221(4) -0.5001(12) 0.1969(5) 0.081(4) Uani 1 1 d . . .
H44 H -0.1151 -0.5365 0.1706 0.097 Uiso 1 1 calc R . .
C45 C -0.1601(3) -0.5007(12) 0.2377(6) 0.087(4) Uani 1 1 d . . .
H45 H -0.1813 -0.5361 0.2402 0.104 Uiso 1 1 calc R . .
C46 C -0.1392(3) -0.3960(12) 0.2748(6) 0.082(4) Uani 1 1 d . . .
H46 H -0.1461 -0.3644 0.3019 0.099 Uiso 1 1 calc R . .

loop_
_atom_site_aniso_label
_atom_site_aniso_U_11
_atom_site_aniso_U_22
_atom_site_aniso_U_33
_atom_site_aniso_U_23
_atom_site_aniso_U_13
_atom_site_aniso_U_12
Ag1 0.0749(6) 0.0437(4) 0.0494(4) -0.0164(3) 0.0237(4) -0.0204(4)
Ag2 0.0733(6) 0.0430(4) 0.0530(5) -0.0221(3) 0.0192(4) -0.0063(4)
Ag3 0.0910(7) 0.0507(5) 0.0853(7) -0.0331(5) -0.0047(5) -0.0128(5)
O1 0.155(6) 0.177(7) 0.144(6) -0.003(5) 0.082(5) -0.028(4)
O2 0.166(7) 0.181(7) 0.163(6) -0.035(5) 0.081(5) 0.013(5)
O3 0.082(5) 0.054(4) 0.075(5) 0.008(4) 0.050(4) 0.006(4)
O4 0.064(5) 0.088(6) 0.104(6) -0.029(5) 0.050(5) -0.014(4)
N1 0.045(4) 0.028(4) 0.046(4) -0.010(3) 0.018(4) -0.008(3)
N2 0.059(5) 0.035(4) 0.043(4) -0.014(3) 0.027(4) -0.005(3)
N3 0.051(5) 0.041(4) 0.045(4) 0.000(3) 0.026(4) -0.003(3)
N4 0.046(5) 0.045(4) 0.058(5) -0.008(4) 0.019(4) -0.012(4)
N5 0.054(5) 0.038(4) 0.043(4) -0.011(3) 0.019(4) -0.010(3)
N6 0.059(5) 0.043(4) 0.054(5) -0.019(4) 0.012(4) -0.006(4)
O5 0.046(4) 0.072(5) 0.075(5) -0.010(4) 0.031(4) 0.001(3)
O6 0.081(5) 0.059(5) 0.080(5) -0.007(4) 0.047(4) -0.016(4)
O7 0.080(5) 0.068(5) 0.065(4) -0.009(4) 0.033(4) -0.006(4)
O8 0.109(6) 0.058(5) 0.073(5) -0.010(4) 0.035(5) -0.002(4)
O9 0.086(6) 0.062(5) 0.090(6) -0.009(4) 0.038(5) 0.001(4)
O10 0.119(8) 0.076(6) 0.113(8) -0.009(5) 0.034(6) 0.014(5)
O11 0.29(2) 0.131(13) 0.197(15) 0.083(11) -0.081(14) 0.005(12)
C1 0.112(7) 0.104(6) 0.111(7) -0.008(5) 0.038(5) -0.011(5)
C2 0.051(7) 0.128(11) 0.056(6) -0.025(7) 0.022(5) 0.000(7)
C3 0.040(5) 0.089(8) 0.038(5) -0.001(5) 0.021(4) 0.009(5)
C4 0.066(7) 0.077(8) 0.059(6) 0.015(6) 0.034(6) 0.019(6)
C5 0.079(8) 0.049(6) 0.084(8) 0.010(6) 0.057(7) 0.008(5)
C6 0.046(5) 0.054(6) 0.055(6) -0.004(5) 0.029(5) 0.002(4)
C7 0.040(5) 0.047(5) 0.045(5) -0.012(4) 0.025(4) -0.002(4)
C8 0.047(5) 0.050(5) 0.055(6) -0.008(5) 0.027(5) 0.002(4)
C9 0.047(5) 0.051(5) 0.042(5) -0.004(4) 0.025(4) -0.008(4)
C10 0.050(6) 0.037(5) 0.043(5) -0.003(4) 0.024(4) 0.001(4)
C11 0.047(6) 0.049(6) 0.042(5) -0.020(4) 0.020(4) -0.009(4)
C12 0.056(6) 0.048(5) 0.042(5) 0.000(4) 0.024(4) 0.005(4)
C13 0.035(5) 0.047(5) 0.044(5) -0.003(4) 0.020(4) -0.001(4)
C14 0.041(7) 0.029(6) 0.053(7) 0.000 0.025(6) 0.000
C15 0.043(5) 0.040(5) 0.067(6) 0.009(5) 0.018(5) 0.002(4)
C16 0.065(10) 0.025(7) 0.102(12) 0.000 0.042(9) 0.000
C17 0.048(5) 0.038(5) 0.045(5) 0.003(4) 0.022(4) -0.005(4)
C18 0.050(5) 0.029(4) 0.047(5) -0.003(4) 0.026(4) -0.010(4)
C19 0.042(5) 0.036(5) 0.038(4) -0.002(4) 0.018(4) -0.009(4)
C20 0.043(5) 0.042(5) 0.054(5) -0.011(4) 0.023(4) -0.011(4)
C21 0.055(6) 0.043(5) 0.056(6) -0.017(4) 0.027(5) -0.006(4)
C22 0.046(5) 0.034(4) 0.035(4) -0.008(4) 0.023(4) -0.010(4)
C23 0.055(6) 0.066(7) 0.070(7) -0.020(6) 0.032(5) -0.023(5)
C24 0.065(7) 0.061(6) 0.058(6) -0.023(5) 0.039(5) -0.014(5)
C25 0.075(7) 0.066(7) 0.087(8) -0.034(6) 0.051(7) -0.033(6)
C26 0.095(9) 0.068(7) 0.103(9) -0.052(7) 0.075(8) -0.037(6)
C27 0.078(7) 0.089(8) 0.073(7) -0.044(6) 0.056(6) -0.044(6)
C28 0.068(7) 0.074(7) 0.074(7) -0.038(6) 0.052(6) -0.030(6)
C29 0.038(5) 0.037(4) 0.030(4) -0.002(3) 0.014(4) -0.005(4)
C30 0.067(7) 0.133(10) 0.088(8) -0.070(8) 0.056(6) -0.059(7)
C31 0.071(7) 0.122(10) 0.094(8) -0.076(7) 0.069(7) -0.052(7)
C32 0.043(5) 0.042(5) 0.039(4) -0.003(4) 0.024(4) -0.009(4)
C33 0.114(11) 0.127(11) 0.125(11) -0.089(10) 0.098(10) -0.093(9)
C34 0.135(12) 0.146(13) 0.086(9) -0.076(9) 0.085(9) -0.090(11)
C35 0.043(6) 0.088(8) 0.123(10) -0.063(8) 0.051(7) -0.030(5)
C36 0.062(7) 0.083(8) 0.118(10) -0.050(7) 0.062(7) -0.030(6)
C37 0.054(6) 0.046(5) 0.048(5) -0.005(4) 0.029(5) 0.004(4)
C38 0.039(5) 0.048(5) 0.045(5) -0.013(4) 0.015(4) -0.004(4)
C39 0.052(6) 0.033(4) 0.032(4) -0.002(4) 0.017(4) -0.005(4)
C40 0.074(7) 0.047(5) 0.055(6) -0.023(5) 0.038(5) -0.021(5)
C41 0.061(6) 0.055(6) 0.052(5) -0.019(5) 0.032(5) -0.021(5)
C42 0.049(5) 0.031(5) 0.048(5) -0.012(4) 0.014(4) -0.009(4)
C43 0.100(9) 0.061(7) 0.090(8) -0.042(6) 0.066(7) -0.040(6)
C44 0.113(10) 0.068(8) 0.084(8) -0.038(6) 0.065(8) -0.036(7)
C45 0.067(7) 0.074(8) 0.126(11) -0.058(8) 0.055(8) -0.036(6)
C46 0.074(8) 0.082(8) 0.101(9) -0.055(7) 0.051(7) -0.032(6)

loop_
_atom_type_symbol
_atom_type_description
_atom_type_scat_dispersion_real
_atom_type_scat_dispersion_imag
_atom_type_scat_source
C C 0.0033 0.0016 'International Tables Vol C Tables 4.2.6.8 and 6.1.1.4'
H H 0.0000 0.0000 'International Tables Vol C Tables 4.2.6.8 and 6.1.1.4'
Ag Ag -0.8971 1.1015 'International Tables Vol C Tables 4.2.6.8 and 6.1.1.4'
N N 0.0061 0.0033 'International Tables Vol C Tables 4.2.6.8 and 6.1.1.4'
O O 0.0106 0.0060 'International Tables Vol C Tables 4.2.6.8 and 6.1.1.4'

loop_
_geom_angle_atom_site_label_1
_geom_angle_atom_site_label_2
_geom_angle_atom_site_label_3
_geom_angle
_geom_angle_site_symmetry_1
_geom_angle_site_symmetry_3
_geom_angle_publ_flag
N5 Ag1 N1 151.1(3) . . ?
N5 Ag1 O3 120.2(3) . . ?
N1 Ag1 O3 87.5(2) . . ?
N5 Ag1 Ag1 77.8(2) . 5_556 ?
N1 Ag1 Ag1 103.87(19) . 5_556 ?
O3 Ag1 Ag1 106.29(15) . 5_556 ?
N3 Ag2 N2 173.0(3) . . ?
N3 Ag2 Ag3 102.03(19) . 5_556 ?
N2 Ag2 Ag3 83.90(19) . 5_556 ?
N4 Ag3 N6 165.9(3) 3_424 . ?
N4 Ag3 Ag2 88.2(2) 3_424 5_556 ?
N6 Ag3 Ag2 105.6(2) . 5_556 ?
C10 O3 Ag1 109.1(6) . . ?
C17 N1 C21 117.2(7) . . ?
C17 N1 Ag1 122.6(6) . . ?
C21 N1 Ag1 119.6(6) . . ?
C24 N2 C25 115.9(8) . . ?
C24 N2 Ag2 125.4(6) . . ?
C25 N2 Ag2 118.6(6) . . ?
C31 N3 C27 114.8(8) . . ?
C31 N3 Ag2 122.9(6) . . ?
C27 N3 Ag2 122.3(6) . . ?
C35 N4 C34 114.2(9) . . ?
C35 N4 Ag3 123.9(7) . 3_576 ?
C34 N4 Ag3 121.8(7) . 3_576 ?
C41 N5 C37 117.1(7) . . ?
C41 N5 Ag1 118.8(6) . . ?
C37 N5 Ag1 123.9(6) . . ?
C45 N6 C44 115.4(9) . . ?
C45 N6 Ag3 127.0(8) . . ?
C44 N6 Ag3 117.6(7) . . ?
H7C O7 H7D 126.0 . . ?
H8C O8 H8D 96.7 . . ?
H9C O9 H9D 122.5 . . ?
H10C O10 H10D 101.3 . . ?
H11C O11 H11D 124.9 . . ?
O1 C1 O2 142.0(17) . . ?
O1 C1 C2 109.4(14) . . ?
O2 C1 C2 108.6(14) . . ?
C3 C2 C1 111.2(9) . . ?
C3 C2 H2A 109.4 . . ?
C1 C2 H2A 109.4 . . ?
C3 C2 H2B 109.4 . . ?
C1 C2 H2B 109.4 . . ?
H2A C2 H2B 108.0 . . ?
C8 C3 C4 118.5(9) . . ?
C8 C3 C2 119.6(10) . . ?
C4 C3 C2 121.8(10) . . ?
C5 C4 C3 119.9(9) . . ?
C5 C4 H4 120.1 . . ?
C3 C4 H4 120.1 . . ?
C6 C5 C4 121.0(10) . . ?
C6 C5 H5 119.5 . . ?
C4 C5 H5 119.5 . . ?
C5 C6 C7 120.3(9) . . ?
C5 C6 H6 119.8 . . ?
C7 C6 H6 119.8 . . ?
C6 C7 C8 119.4(8) . . ?
C6 C7 C9 121.1(8) . . ?
C8 C7 C9 119.5(8) . . ?
C3 C8 C7 120.9(9) . . ?
C3 C8 H8 119.6 . . ?
C7 C8 H8 119.6 . . ?
C7 C9 C10 114.6(7) . . ?
C7 C9 H9A 108.6 . . ?
C10 C9 H9A 108.6 . . ?
C7 C9 H9B 108.6 . . ?
C10 C9 H9B 108.6 . . ?
H9A C9 H9B 107.6 . . ?
O4 C10 O3 122.9(9) . . ?
O4 C10 C9 117.1(8) . . ?
O3 C10 C9 120.0(8) . . ?
O6 C11 O5 124.6(9) . . ?
O6 C11 C12 119.1(9) . . ?
O5 C11 C12 116.3(9) . . ?
C13 C12 C11 109.6(7) . . ?
C13 C12 H12A 109.8 . . ?
C11 C12 H12A 109.8 . . ?
C13 C12 H12B 109.8 . . ?
C11 C12 H12B 109.8 . . ?
H12A C12 H12B 108.2 . . ?
C14 C13 C15 118.7(8) . . ?
C14 C13 C12 121.2(8) . . ?
C15 C13 C12 120.0(8) . . ?
C13 C14 C13 122.3(11) 2_556 . ?
C13 C14 H14 118.8 2_556 . ?
C13 C14 H14 118.8 . . ?
C16 C15 C13 119.6(9) . . ?
C16 C15 H15 120.2 . . ?
C13 C15 H15 120.2 . . ?
C15 C16 C15 121.1(12) . 2_556 ?
C15 C16 H16 119.5 . . ?
C15 C16 H16 119.5 2_556 . ?
N1 C17 C18 125.2(8) . . ?
N1 C17 H17 117.4 . . ?
C18 C17 H17 117.4 . . ?
C17 C18 C19 118.9(8) . . ?
C17 C18 H18 120.5 . . ?
C19 C18 H18 120.5 . . ?
C20 C19 C18 115.2(7) . . ?
C20 C19 C22 121.4(7) . . ?
C18 C19 C22 123.3(8) . . ?
C21 C20 C19 120.4(8) . . ?
C21 C20 H20 119.8 . . ?
C19 C20 H20 119.8 . . ?
N1 C21 C20 123.0(9) . . ?
N1 C21 H21 118.5 . . ?
C20 C21 H21 118.5 . . ?
C26 C22 C23 114.8(8) . . ?
C26 C22 C19 122.6(8) . . ?
C23 C22 C19 122.5(8) . . ?
C24 C23 C22 119.7(9) . . ?
C24 C23 H23 120.2 . . ?
C22 C23 H23 120.2 . . ?
N2 C24 C23 125.0(9) . . ?
N2 C24 H24 117.5 . . ?
C23 C24 H24 117.5 . . ?
N2 C25 C26 122.5(10) . . ?
N2 C25 H25 118.8 . . ?
C26 C25 H25 118.8 . . ?
C22 C26 C25 121.8(10) . . ?
C22 C26 H26 119.1 . . ?
C25 C26 H26 119.1 . . ?
N3 C27 C28 124.7(9) . . ?
N3 C27 H27 117.7 . . ?
C28 C27 H27 117.7 . . ?
C27 C28 C29 120.9(9) . . ?
C27 C28 H28 119.6 . . ?
C29 C28 H28 119.6 . . ?
C30 C29 C28 114.5(8) . . ?
C30 C29 C32 124.0(8) . . ?
C28 C29 C32 121.4(8) . . ?
C29 C30 C31 120.9(9) . . ?
C29 C30 H30 119.6 . . ?
C31 C30 H30 119.6 . . ?
N3 C31 C30 124.2(9) . . ?
N3 C31 H31 117.9 . . ?
C30 C31 H31 117.9 . . ?
C33 C32 C36 113.1(9) . . ?
C33 C32 C29 123.1(8) . . ?
C36 C32 C29 123.7(8) . . ?
C32 C33 C34 121.1(10) . . ?
C32 C33 H33 119.5 . . ?
C34 C33 H33 119.5 . . ?
N4 C34 C33 124.4(11) . . ?
N4 C34 H34 117.8 . . ?
C33 C34 H34 117.8 . . ?
N4 C35 C36 124.5(10) . . ?
N4 C35 H35 117.7 . . ?
C36 C35 H35 117.7 . . ?
C35 C36 C32 122.7(10) . . ?
C35 C36 H36 118.7 . . ?
C32 C36 H36 118.7 . . ?
N5 C37 C38 122.8(9) . . ?
N5 C37 H37 118.6 . . ?
C38 C37 H37 118.6 . . ?
C37 C38 C39 120.6(9) . . ?
C37 C38 H38 119.7 . . ?
C39 C38 H38 119.7 . . ?
C40 C39 C38 116.5(8) . . ?
C40 C39 C42 120.6(8) . . ?
C38 C39 C42 122.7(8) . . ?
C39 C40 C41 120.7(9) . . ?
C39 C40 H40 119.7 . . ?
C41 C40 H40 119.7 . . ?
N5 C41 C40 122.3(9) . . ?
N5 C41 H41 118.9 . . ?
C40 C41 H41 118.9 . . ?
C43 C42 C46 114.3(8) . . ?
C43 C42 C39 122.1(9) . . ?
C46 C42 C39 123.5(9) . . ?
C44 C43 C42 121.7(11) . . ?
C44 C43 H43 119.2 . . ?
C42 C43 H43 119.2 . . ?
N6 C44 C43 123.7(11) . . ?
N6 C44 H44 118.1 . . ?
C43 C44 H44 118.1 . . ?
N6 C45 C46 124.3(11) . . ?
N6 C45 H45 117.8 . . ?
C46 C45 H45 117.8 . . ?
C45 C46 C42 120.5(11) . . ?
C45 C46 H46 119.8 . . ?
C42 C46 H46 119.8 . . ?

loop_
_geom_bond_atom_site_label_1
_geom_bond_atom_site_label_2
_geom_bond_distance
_geom_bond_site_symmetry_2
_geom_bond_publ_flag
Ag1 N5 2.188(7) . ?
Ag1 N1 2.212(6) . ?
Ag1 O3 2.547(7) . ?
Ag1 Ag1 3.2282(16) 5_556 ?
Ag2 N3 2.200(7) . ?
Ag2 N2 2.227(7) . ?
Ag2 Ag3 3.0903(13) 5_556 ?
Ag3 N4 2.163(7) 3_424 ?
Ag3 N6 2.172(7) . ?
Ag3 Ag2 3.0903(13) 5_556 ?
O1 C1 1.176(13) . ?
O2 C1 1.241(13) . ?
O3 C10 1.247(10) . ?
O4 C10 1.248(11) . ?
N1 C17 1.304(11) . ?
N1 C21 1.336(11) . ?
N2 C24 1.301(12) . ?
N2 C25 1.324(12) . ?
N3 C31 1.308(12) . ?
N3 C27 1.316(12) . ?
N4 C35 1.294(13) . ?
N4 C34 1.316(14) . ?
N4 Ag3 2.163(7) 3_576 ?
N5 C41 1.334(11) . ?
N5 C37 1.351(12) . ?
N6 C45 1.314(14) . ?
N6 C44 1.316(14) . ?
O5 C11 1.265(11) . ?
O6 C11 1.236(11) . ?
O7 H7C 0.8201 . ?
O7 H7D 0.8201 . ?
O8 H8C 0.8199 . ?
O8 H8D 0.8200 . ?
O9 H9C 0.8200 . ?
O9 H9D 0.8200 . ?
O10 H10C 0.8199 . ?
O10 H10D 0.8200 . ?
O11 H11C 0.8200 . ?
O11 H11D 0.8202 . ?
C1 C2 1.619(15) . ?
C2 C3 1.525(14) . ?
C2 H2A 0.9700 . ?
C2 H2B 0.9700 . ?
C3 C8 1.392(13) . ?
C3 C4 1.411(15) . ?
C4 C5 1.399(15) . ?
C4 H4 0.9300 . ?
C5 C6 1.366(13) . ?
C5 H5 0.9300 . ?
C6 C7 1.392(12) . ?
C6 H6 0.9300 . ?
C7 C8 1.408(12) . ?
C7 C9 1.481(12) . ?
C8 H8 0.9300 . ?
C9 C10 1.524(13) . ?
C9 H9A 0.9700 . ?
C9 H9B 0.9700 . ?
C11 C12 1.516(13) . ?
C12 C13 1.505(12) . ?
C12 H12A 0.9700 . ?
C12 H12B 0.9700 . ?
C13 C14 1.378(10) . ?
C13 C15 1.394(12) . ?
C14 C13 1.378(10) 2_556 ?
C14 H14 0.9300 . ?
C15 C16 1.381(11) . ?
C15 H15 0.9300 . ?
C16 C15 1.381(11) 2_556 ?
C16 H16 0.9300 . ?
C17 C18 1.366(12) . ?
C17 H17 0.9300 . ?
C18 C19 1.421(11) . ?
C18 H18 0.9300 . ?
C19 C20 1.401(13) . ?
C19 C22 1.482(11) . ?
C20 C21 1.374(12) . ?
C20 H20 0.9300 . ?
C21 H21 0.9300 . ?
C22 C26 1.358(13) . ?
C22 C23 1.381(13) . ?
C23 C24 1.369(13) . ?
C23 H23 0.9300 . ?
C24 H24 0.9300 . ?
C25 C26 1.376(13) . ?
C25 H25 0.9300 . ?
C26 H26 0.9300 . ?
C27 C28 1.357(13) . ?
C27 H27 0.9300 . ?
C28 C29 1.378(12) . ?
C28 H28 0.9300 . ?
C29 C30 1.356(13) . ?
C29 C32 1.473(11) . ?
C30 C31 1.382(14) . ?
C30 H30 0.9300 . ?
C31 H31 0.9300 . ?
C32 C33 1.359(14) . ?
C32 C36 1.359(13) . ?
C33 C34 1.364(15) . ?
C33 H33 0.9300 . ?
C34 H34 0.9300 . ?
C35 C36 1.342(14) . ?
C35 H35 0.9300 . ?
C36 H36 0.9300 . ?
C37 C38 1.357(12) . ?
C37 H37 0.9300 . ?
C38 C39 1.383(12) . ?
C38 H38 0.9300 . ?
C39 C40 1.372(13) . ?
C39 C42 1.488(11) . ?
C40 C41 1.380(12) . ?
C40 H40 0.9300 . ?
C41 H41 0.9300 . ?
C42 C43 1.371(14) . ?
C42 C46 1.373(14) . ?
C43 C44 1.360(14) . ?
C43 H43 0.9300 . ?
C44 H44 0.9300 . ?
C45 C46 1.372(14) . ?
C45 H45 0.9300 . ?
C46 H46 0.9300 . ?

loop_
_geom_hbond_atom_site_label_D
_geom_hbond_atom_site_label_H
_geom_hbond_atom_site_label_A
_geom_hbond_distance_DH
_geom_hbond_distance_HA
_geom_hbond_distance_DA
_geom_hbond_angle_DHA
_geom_hbond_site_symmetry_A
O7 H7C O7 0.82 2.11 2.925(15) 179.8 2
O7 H7D O6 0.82 1.98 2.785(11) 166.9 6_575
O8 H8C O7 0.82 2.05 2.868(10) 179.6 .
O8 H8D O4 0.82 1.98 2.795(11) 179.7 1_565
O9 H9C O5 0.82 1.97 2.786(11) 179.4 6_565
O9 H9D O8 0.82 2.06 2.883(11) 179.8 .
O10 H10C O9 0.82 2.00 2.821(12) 179.5 6_565
O10 H10D O3 0.82 2.03 2.855(11) 179.1 6_565
O11 H11C O10 0.82 1.88 2.703(18) 178.8 .
O11 H11D O2 0.82 1.78 2.60(3) 179.2 6_565

loop_
_geom_torsion_atom_site_label_1
_geom_torsion_atom_site_label_2
_geom_torsion_atom_site_label_3
_geom_torsion_atom_site_label_4
_geom_torsion
_geom_torsion_site_symmetry_1
_geom_torsion_site_symmetry_2
_geom_torsion_site_symmetry_3
_geom_torsion_site_symmetry_4
_geom_torsion_publ_flag
N5 Ag1 O3 C10 -26.7(7) . . . . ?
N1 Ag1 O3 C10 162.1(6) . . . . ?
Ag1 Ag1 O3 C10 58.4(6) 5_556 . . . ?
N5 Ag1 N1 C17 54.3(9) . . . . ?
O3 Ag1 N1 C17 -141.7(7) . . . . ?
Ag1 Ag1 N1 C17 -35.5(7) 5_556 . . . ?
N5 Ag1 N1 C21 -134.7(7) . . . . ?
O3 Ag1 N1 C21 29.3(7) . . . . ?
Ag1 Ag1 N1 C21 135.4(6) 5_556 . . . ?
N3 Ag2 N2 C24 -130(2) . . . . ?
Ag3 Ag2 N2 C24 82.0(8) 5_556 . . . ?
N3 Ag2 N2 C25 52(3) . . . . ?
Ag3 Ag2 N2 C25 -95.7(8) 5_556 . . . ?
N2 Ag2 N3 C31 -59(3) . . . . ?
Ag3 Ag2 N3 C31 88.0(9) 5_556 . . . ?
N2 Ag2 N3 C27 119(2) . . . . ?
Ag3 Ag2 N3 C27 -93.5(8) 5_556 . . . ?
N1 Ag1 N5 C41 136.5(7) . . . . ?
O3 Ag1 N5 C41 -24.9(8) . . . . ?
Ag1 Ag1 N5 C41 -126.8(7) 5_556 . . . ?
N1 Ag1 N5 C37 -48.1(10) . . . . ?
O3 Ag1 N5 C37 150.5(6) . . . . ?
Ag1 Ag1 N5 C37 48.6(7) 5_556 . . . ?
N4 Ag3 N6 C45 104.1(17) 3_424 . . . ?
Ag2 Ag3 N6 C45 -87.1(10) 5_556 . . . ?
N4 Ag3 N6 C44 -77.6(17) 3_424 . . . ?
Ag2 Ag3 N6 C44 91.2(9) 5_556 . . . ?
O1 C1 C2 C3 92.6(16) . . . . ?
O2 C1 C2 C3 -87.7(16) . . . . ?
C1 C2 C3 C8 83.9(13) . . . . ?
C1 C2 C3 C4 -96.5(13) . . . . ?
C8 C3 C4 C5 0.0(15) . . . . ?
C2 C3 C4 C5 -179.7(9) . . . . ?
C3 C4 C5 C6 0.4(15) . . . . ?
C4 C5 C6 C7 -0.8(15) . . . . ?
C5 C6 C7 C8 0.7(13) . . . . ?
C5 C6 C7 C9 179.7(8) . . . . ?
C4 C3 C8 C7 -0.1(14) . . . . ?
C2 C3 C8 C7 179.6(8) . . . . ?
C6 C7 C8 C3 -0.3(13) . . . . ?
C9 C7 C8 C3 -179.3(8) . . . . ?
C6 C7 C9 C10 96.5(10) . . . . ?
C8 C7 C9 C10 -84.5(10) . . . . ?
Ag1 O3 C10 O4 -12.1(11) . . . . ?
Ag1 O3 C10 C9 167.9(6) . . . . ?
C7 C9 C10 O4 -72.7(11) . . . . ?
C7 C9 C10 O3 107.3(10) . . . . ?
O6 C11 C12 C13 89.8(10) . . . . ?
O5 C11 C12 C13 -87.9(9) . . . . ?
C11 C12 C13 C14 -81.1(9) . . . . ?
C11 C12 C13 C15 95.7(10) . . . . ?
C15 C13 C14 C13 -0.7(6) . . . 2_556 ?
C12 C13 C14 C13 176.1(9) . . . 2_556 ?
C14 C13 C15 C16 1.3(12) . . . . ?
C12 C13 C15 C16 -175.5(7) . . . . ?
C13 C15 C16 C15 -0.7(6) . . . 2_556 ?
C21 N1 C17 C18 -0.2(13) . . . . ?
Ag1 N1 C17 C18 171.0(7) . . . . ?
N1 C17 C18 C19 -0.5(13) . . . . ?
C17 C18 C19 C20 0.7(12) . . . . ?
C17 C18 C19 C22 -176.9(8) . . . . ?
C18 C19 C20 C21 -0.3(13) . . . . ?
C22 C19 C20 C21 177.4(8) . . . . ?
C17 N1 C21 C20 0.6(13) . . . . ?
Ag1 N1 C21 C20 -170.8(7) . . . . ?
C19 C20 C21 N1 -0.4(14) . . . . ?
C20 C19 C22 C26 9.5(14) . . . . ?
C18 C19 C22 C26 -173.0(10) . . . . ?
C20 C19 C22 C23 -169.8(9) . . . . ?
C18 C19 C22 C23 7.7(13) . . . . ?
C26 C22 C23 C24 -6.2(15) . . . . ?
C19 C22 C23 C24 173.2(9) . . . . ?
C25 N2 C24 C23 3.4(16) . . . . ?
Ag2 N2 C24 C23 -174.4(8) . . . . ?
C22 C23 C24 N2 2.3(17) . . . . ?
C24 N2 C25 C26 -4.9(17) . . . . ?
Ag2 N2 C25 C26 173.0(10) . . . . ?
C23 C22 C26 C25 4.8(17) . . . . ?
C19 C22 C26 C25 -174.6(10) . . . . ?
N2 C25 C26 C22 1(2) . . . . ?
C31 N3 C27 C28 -0.5(18) . . . . ?
Ag2 N3 C27 C28 -179.2(10) . . . . ?
N3 C27 C28 C29 -1(2) . . . . ?
C27 C28 C29 C30 -0.5(16) . . . . ?
C27 C28 C29 C32 -177.8(10) . . . . ?
C28 C29 C30 C31 2.6(18) . . . . ?
C32 C29 C30 C31 179.9(11) . . . . ?
C27 N3 C31 C30 2.8(19) . . . . ?
Ag2 N3 C31 C30 -178.5(11) . . . . ?
C29 C30 C31 N3 -4(2) . . . . ?
C30 C29 C32 C33 -175.8(13) . . . . ?
C28 C29 C32 C33 1.3(16) . . . . ?
C30 C29 C32 C36 0.7(16) . . . . ?
C28 C29 C32 C36 177.8(11) . . . . ?
C36 C32 C33 C34 -1(2) . . . . ?
C29 C32 C33 C34 175.8(13) . . . . ?
C35 N4 C34 C33 4(2) . . . . ?
Ag3 N4 C34 C33 -173.2(13) 3_576 . . . ?
C32 C33 C34 N4 -2(3) . . . . ?
C34 N4 C35 C36 -3.2(19) . . . . ?
Ag3 N4 C35 C36 173.9(10) 3_576 . . . ?
N4 C35 C36 C32 0(2) . . . . ?
C33 C32 C36 C35 1.8(19) . . . . ?
C29 C32 C36 C35 -175.0(11) . . . . ?
C41 N5 C37 C38 0.1(13) . . . . ?
Ag1 N5 C37 C38 -175.4(7) . . . . ?
N5 C37 C38 C39 0.6(14) . . . . ?
C37 C38 C39 C40 -0.9(13) . . . . ?
C37 C38 C39 C42 174.2(8) . . . . ?
C38 C39 C40 C41 0.5(14) . . . . ?
C42 C39 C40 C41 -174.7(9) . . . . ?
C37 N5 C41 C40 -0.5(14) . . . . ?
Ag1 N5 C41 C40 175.2(8) . . . . ?
C39 C40 C41 N5 0.2(16) . . . . ?
C40 C39 C42 C43 -12.1(14) . . . . ?
C38 C39 C42 C43 173.0(10) . . . . ?
C40 C39 C42 C46 164.7(10) . . . . ?
C38 C39 C42 C46 -10.2(14) . . . . ?
C46 C42 C43 C44 -0.9(18) . . . . ?
C39 C42 C43 C44 176.1(11) . . . . ?
C45 N6 C44 C43 -1.4(19) . . . . ?
Ag3 N6 C44 C43 -179.9(11) . . . . ?
C42 C43 C44 N6 2(2) . . . . ?
C44 N6 C45 C46 -0.4(19) . . . . ?
Ag3 N6 C45 C46 178.0(10) . . . . ?
N6 C45 C46 C42 2(2) . . . . ?
C43 C42 C46 C45 -0.8(18) . . . . ?
C39 C42 C46 C45 -177.8(11) . . . . ?
